data_4111147
loop_
_publ_author_name
'Claudio Palomo'
'Mikel Oiarbide'
'Rosa L\'opez'
'Pedro B. Gonz\'alez'
'Enrique G\'omez-Bengoa'
'Jos\'e M. Sa\'a'
'Anthony Linden'

_publ_section_title
;
 Intramolecular Sulfur Transfer in N-Enoyl Oxazolidine-2-thiones Promoted
 by Br\/onsted Acids. Practical Asymmetric Synthesis of \b-Mercapto
 Carboxylic Acids and Mechanistic Insights
;
_journal_name_full 'Journal of the American Chemical Society'
_journal_page_first 15236
_journal_page_last 15247
_journal_paper_doi 10.1021/ja0654027
_journal_volume 128
_journal_year 2006
_chemical_absolute_configuration ad
_chemical_formula_moiety 'C20 H24 N2 O6 S'
_chemical_formula_sum 'C20 H24 N2 O6 S'
_chemical_formula_weight 420.48
_chemical_melting_point 432
_chemical_name_systematic
; 
 ? 
;
_space_group_IT_number 19
_symmetry_cell_setting orthorhombic
_symmetry_Int_Tables_number 19
_symmetry_space_group_name_Hall 'P 2ac 2ab'
_symmetry_space_group_name_H-M 'P 21 21 21'
_atom_sites_solution_hydrogens geom
_atom_sites_solution_primary direct
_atom_sites_solution_secondary difmap
_audit_creation_date 06-05-19
_audit_creation_method SHELXL-97
_cell_angle_alpha 90.00
_cell_angle_beta 90.00
_cell_angle_gamma 90.00
_cell_formula_units_Z 4
_cell_length_a 6.4393(1)
_cell_length_b 14.0592(3)
_cell_length_c 22.5672(4)
_cell_measurement_reflns_used 26004
_cell_measurement_temperature 160(1)
_cell_measurement_theta_max 30.0
_cell_measurement_theta_min 2.0
_cell_volume 2043.04(6)
_computing_cell_refinement 'DENZO-SMN (Otwinowski & Minor, 1997)'
_computing_data_collection 'COLLECT (Nonius, 2000)'
_computing_data_reduction 'DENZO-SMN and SCALEPACK (Otwinowski & Minor, 1997)'
_computing_molecular_graphics 'ORTEPII (Johnson, 1976)'
_computing_publication_material 'SHELXL97 and PLATON (Spek, 2006)'
_computing_structure_refinement 'SHELXL97 (Sheldrick, 1997)'
_computing_structure_solution 'SIR92 (Altomare et al., 1994)'
_diffrn_ambient_temperature 160(1)
_diffrn_detector '65 mm CCD camera on \k goniostat'
_diffrn_detector_area_resol_mean 9
_diffrn_measured_fraction_theta_full 0.999
_diffrn_measured_fraction_theta_max 0.999
_diffrn_measurement_device_type 'Nonius KappaCCD area-detector diffractometer'
_diffrn_measurement_method '\f and \w scans with \k offsets'
_diffrn_radiation_monochromator 'horizontally mounted graphite crystal'
_diffrn_radiation_source 'Nonius FR590 sealed tube generator'
_diffrn_radiation_type 'Mo K\a'
_diffrn_radiation_wavelength 0.71073
_diffrn_reflns_av_R_equivalents 0.0725
_diffrn_reflns_av_sigmaI/netI 0.0510
_diffrn_reflns_limit_h_max 9
_diffrn_reflns_limit_h_min -9
_diffrn_reflns_limit_k_max 19
_diffrn_reflns_limit_k_min -19
_diffrn_reflns_limit_l_max 28
_diffrn_reflns_limit_l_min -31
_diffrn_reflns_number 33027
_diffrn_reflns_theta_full 30.03
_diffrn_reflns_theta_max 30.03
_diffrn_reflns_theta_min 2.31
_diffrn_standards_decay_% 0
_diffrn_standards_number 0
_exptl_absorpt_coefficient_mu 0.198
_exptl_absorpt_correction_T_max 0.978
_exptl_absorpt_correction_T_min 0.858
_exptl_absorpt_correction_type multi-scan
_exptl_absorpt_process_details '(Blessing, 1995)'
_exptl_crystal_colour colourless
_exptl_crystal_density_diffrn 1.367
_exptl_crystal_description prism
_exptl_crystal_F_000 888
_exptl_crystal_size_max 0.33
_exptl_crystal_size_mid 0.15
_exptl_crystal_size_min 0.13
_refine_diff_density_max 0.356
_refine_diff_density_min -0.266
_refine_diff_density_rms 0.068
_refine_ls_abs_structure_details 'Flack & Bernardinelli (2000)'
_refine_ls_abs_structure_Flack -0.01(6)
_refine_ls_extinction_coef 0.066(3)
_refine_ls_extinction_expression Fc^*^=kFc[1+0.001xFc^2^\l^3^/sin(2\q)]^-1/4^
_refine_ls_extinction_method SHELXL
_refine_ls_goodness_of_fit_ref 1.057
_refine_ls_hydrogen_treatment constr
_refine_ls_matrix_type full
_refine_ls_number_parameters 265
_refine_ls_number_reflns 5949
_refine_ls_number_restraints 0
_refine_ls_restrained_S_all 1.057
_refine_ls_R_factor_all 0.0604
_refine_ls_R_factor_gt 0.0410
_refine_ls_shift/su_max 0.001
_refine_ls_shift/su_mean 0.000
_refine_ls_structure_factor_coef Fsqd
_refine_ls_weighting_details 'w=1/[\s^2^(Fo^2^)+(0.0482P)^2^+0.2328P] where P=(Fo^2^+2Fc^2^)/3'
_refine_ls_weighting_scheme calc
_refine_ls_wR_factor_gt 0.0886
_refine_ls_wR_factor_ref 0.0975
_reflns_number_gt 4847
_reflns_number_total 5949
_reflns_threshold_expression 'I > 2\s(I)'
_cod_data_source_file ja0654027si20060727_072852.cif
_cod_data_source_block 9
_cod_original_sg_symbol_H-M 'P 21 21 21 '
_cod_database_code 4111147

loop_
_symmetry_equiv_pos_as_xyz
'x, y, z'
'-x+1/2, -y, z+1/2'
'x+1/2, -y+1/2, -z'
'-x, y+1/2, -z+1/2'

loop_
_atom_site_label
_atom_site_type_symbol
_atom_site_fract_x
_atom_site_fract_y
_atom_site_fract_z
_atom_site_U_iso_or_equiv
_atom_site_adp_type
_atom_site_occupancy
_atom_site_symmetry_multiplicity
_atom_site_calc_flag
_atom_site_refinement_flags
S16 S 0.70949(7) 0.33270(3) 0.264215(17) 0.02680(11) Uani 1 1 d .
O2 O 0.7516(2) 0.36087(9) 0.05174(6) 0.0399(4) Uani 1 1 d .
O3 O 0.7155(2) 0.21857(8) 0.00954(5) 0.0325(3) Uani 1 1 d .
O4 O 0.0879(2) 0.07187(11) 0.47368(6) 0.0413(3) Uani 1 1 d .
O5 O 0.3456(2) 0.05372(11) 0.53388(6) 0.0411(3) Uani 1 1 d .
O9 O 1.00592(18) 0.19132(8) 0.18754(5) 0.0261(3) Uani 1 1 d .
O17 O 0.9860(2) 0.29779(10) 0.34662(6) 0.0402(3) Uani 1 1 d .
N1 N 0.8492(2) 0.22100(9) 0.10037(6) 0.0225(3) Uani 1 1 d .
N21 N 0.2697(2) 0.08338(11) 0.48806(6) 0.0298(3) Uani 1 1 d .
C2 C 0.7727(3) 0.27586(12) 0.05408(7) 0.0283(4) Uani 1 1 d .
C4 C 0.7796(3) 0.12131(12) 0.02156(7) 0.0289(4) Uani 1 1 d .
H41 H 0.9061 0.1050 -0.0012 0.035 Uiso 1 1 calc R
H42 H 0.6679 0.0760 0.0110 0.035 Uiso 1 1 calc R
C5 C 0.8229(2) 0.11885(11) 0.08846(7) 0.0217(3) Uani 1 1 d .
H5 H 0.9562 0.0846 0.0962 0.026 Uiso 1 1 calc R
C6 C 0.6495(3) 0.07580(11) 0.12599(7) 0.0244(3) Uani 1 1 d .
H6 H 0.6857 0.0869 0.1685 0.029 Uiso 1 1 calc R
C7 C 0.4379(3) 0.12149(14) 0.11494(9) 0.0385(5) Uani 1 1 d .
H71 H 0.3943 0.1088 0.0741 0.058 Uiso 1 1 calc R
H72 H 0.4480 0.1903 0.1212 0.058 Uiso 1 1 calc R
H73 H 0.3358 0.0947 0.1424 0.058 Uiso 1 1 calc R
C8 C 0.6408(3) -0.03175(13) 0.11630(8) 0.0331(4) Uani 1 1 d .
H81 H 0.5953 -0.0451 0.0757 0.050 Uiso 1 1 calc R
H82 H 0.5425 -0.0601 0.1444 0.050 Uiso 1 1 calc R
H83 H 0.7790 -0.0591 0.1226 0.050 Uiso 1 1 calc R
C9 C 0.9388(2) 0.25093(11) 0.15349(7) 0.0214(3) Uani 1 1 d .
C10 C 0.9578(3) 0.35632(11) 0.16562(6) 0.0217(3) Uani 1 1 d .
H10 H 0.8426 0.3913 0.1454 0.026 Uiso 1 1 calc R
C11 C 1.1686(3) 0.38952(12) 0.14082(7) 0.0281(4) Uani 1 1 d .
H111 H 1.2814 0.3521 0.1594 0.034 Uiso 1 1 calc R
H112 H 1.1727 0.3778 0.0976 0.034 Uiso 1 1 calc R
C12 C 1.2040(3) 0.49464(12) 0.15272(7) 0.0322(4) Uani 1 1 d .
H121 H 1.0996 0.5325 0.1308 0.039 Uiso 1 1 calc R
H122 H 1.3433 0.5131 0.1382 0.039 Uiso 1 1 calc R
C13 C 1.1878(3) 0.51694(13) 0.21878(8) 0.0331(4) Uani 1 1 d .
H131 H 1.2003 0.5864 0.2248 0.040 Uiso 1 1 calc R
H132 H 1.3037 0.4857 0.2401 0.040 Uiso 1 1 calc R
C14 C 0.9813(3) 0.48247(12) 0.24435(7) 0.0300(4) Uani 1 1 d .
H141 H 0.9786 0.4941 0.2876 0.036 Uiso 1 1 calc R
H142 H 0.8657 0.5186 0.2262 0.036 Uiso 1 1 calc R
C15 C 0.9523(3) 0.37662(11) 0.23234(7) 0.0230(3) Uani 1 1 d .
H15 H 1.0699 0.3416 0.2514 0.028 Uiso 1 1 calc R
C17 C 0.8065(3) 0.28865(11) 0.33221(7) 0.0244(3) Uani 1 1 d .
C18 C 0.6551(3) 0.23839(11) 0.37176(7) 0.0229(3) Uani 1 1 d .
C19 C 0.7260(3) 0.21284(12) 0.42775(7) 0.0256(3) Uani 1 1 d .
H19 H 0.8620 0.2306 0.4397 0.031 Uiso 1 1 calc R
C20 C 0.6013(3) 0.16203(13) 0.46619(7) 0.0273(4) Uani 1 1 d .
H20 H 0.6497 0.1442 0.5044 0.033 Uiso 1 1 calc R
C21 C 0.4040(3) 0.13790(12) 0.44741(7) 0.0252(3) Uani 1 1 d .
C22 C 0.3275(3) 0.16292(13) 0.39224(8) 0.0291(4) Uani 1 1 d .
H22 H 0.1907 0.1458 0.3807 0.035 Uiso 1 1 calc R
C23 C 0.4558(3) 0.21372(12) 0.35419(8) 0.0287(4) Uani 1 1 d .
H23 H 0.4069 0.2316 0.3161 0.034 Uiso 1 1 calc R

loop_
_atom_site_aniso_label
_atom_site_aniso_U_11
_atom_site_aniso_U_22
_atom_site_aniso_U_33
_atom_site_aniso_U_23
_atom_site_aniso_U_13
_atom_site_aniso_U_12
S16 0.02267(19) 0.0355(2) 0.02229(19) 0.00426(17) 0.00219(16) 0.00081(17)
O2 0.0599(10) 0.0264(6) 0.0333(6) 0.0064(5) -0.0183(6) -0.0038(6)
O3 0.0464(8) 0.0298(6) 0.0214(5) 0.0028(5) -0.0096(6) -0.0069(6)
O4 0.0270(7) 0.0535(9) 0.0433(8) 0.0138(7) 0.0055(6) -0.0050(6)
O5 0.0426(8) 0.0490(8) 0.0317(7) 0.0167(6) 0.0015(6) -0.0036(7)
O9 0.0316(6) 0.0229(6) 0.0237(5) 0.0011(5) -0.0054(5) -0.0007(5)
O17 0.0279(7) 0.0580(9) 0.0348(7) 0.0185(6) -0.0037(6) -0.0092(6)
N1 0.0269(7) 0.0214(6) 0.0191(6) 0.0009(5) -0.0031(5) -0.0038(5)
N21 0.0305(8) 0.0296(7) 0.0292(7) 0.0068(6) 0.0062(6) 0.0011(6)
C2 0.0354(10) 0.0276(9) 0.0218(7) 0.0030(7) -0.0055(7) -0.0052(7)
C4 0.0381(9) 0.0284(8) 0.0202(7) -0.0013(6) 0.0004(7) -0.0067(8)
C5 0.0229(8) 0.0206(7) 0.0217(7) -0.0030(6) -0.0012(6) -0.0019(6)
C6 0.0289(8) 0.0236(8) 0.0207(7) 0.0000(6) 0.0008(6) -0.0049(7)
C7 0.0269(9) 0.0369(10) 0.0519(12) -0.0038(9) 0.0085(8) -0.0032(8)
C8 0.0377(10) 0.0276(9) 0.0339(9) 0.0032(8) -0.0032(8) -0.0086(8)
C9 0.0219(8) 0.0241(8) 0.0181(7) -0.0004(6) 0.0002(6) -0.0011(6)
C10 0.0259(8) 0.0204(8) 0.0189(7) 0.0016(6) -0.0008(6) -0.0021(6)
C11 0.0362(10) 0.0285(8) 0.0196(7) -0.0024(7) 0.0066(7) -0.0074(7)
C12 0.0440(10) 0.0273(8) 0.0252(8) 0.0020(7) 0.0024(8) -0.0123(8)
C13 0.0460(11) 0.0256(8) 0.0275(8) -0.0038(7) 0.0008(8) -0.0107(8)
C14 0.0393(10) 0.0248(8) 0.0259(8) -0.0042(7) 0.0029(7) -0.0024(7)
C15 0.0248(8) 0.0245(8) 0.0196(7) 0.0005(6) 0.0029(6) -0.0027(6)
C17 0.0245(8) 0.0244(8) 0.0244(7) 0.0029(6) 0.0011(7) 0.0016(7)
C18 0.0255(8) 0.0184(7) 0.0249(8) -0.0006(6) 0.0028(6) 0.0024(6)
C19 0.0232(8) 0.0278(8) 0.0258(8) -0.0008(7) 0.0010(6) -0.0011(7)
C20 0.0300(9) 0.0298(9) 0.0220(7) 0.0015(7) 0.0006(6) 0.0016(7)
C21 0.0254(8) 0.0235(8) 0.0267(8) 0.0028(7) 0.0072(6) 0.0029(6)
C22 0.0226(8) 0.0319(9) 0.0326(8) 0.0052(8) 0.0013(7) -0.0010(7)
C23 0.0271(9) 0.0316(9) 0.0274(8) 0.0077(7) 0.0003(7) 0.0034(7)

loop_
_atom_type_symbol
_atom_type_description
_atom_type_number_in_cell
_atom_type_scat_dispersion_real
_atom_type_scat_dispersion_imag
_atom_type_scat_source
C C 80 0.0033 0.0016
; International Tables for Crystallography (1992). 
Vol. C, Tables 4.2.6.8 and 6.1.1.4
;
H H 96 0.0000 0.0000
; International Tables for Crystallography (1992). 
Vol. C, Tables 4.2.6.8 and 6.1.1.4
;
N N 8 0.0061 0.0033
; International Tables for Crystallography (1992). 
Vol. C, Tables 4.2.6.8 and 6.1.1.4
;
O O 24 0.0106 0.0060
; International Tables for Crystallography (1992). 
Vol. C, Tables 4.2.6.8 and 6.1.1.4
;
S S 4 0.1246 0.1234
; International Tables for Crystallography (1992). 
Vol. C, Tables 4.2.6.8 and 6.1.1.4
;

loop_
_geom_angle_atom_site_label_1
_geom_angle_atom_site_label_2
_geom_angle_atom_site_label_3
_geom_angle
C17 S16 C15 99.06(8)
C2 O3 C4 110.35(12)
C2 N1 C9 128.71(14)
C2 N1 C5 111.33(13)
C9 N1 C5 119.95(13)
O5 N21 O4 124.26(15)
O5 N21 C21 118.10(15)
O4 N21 C21 117.64(15)
O2 C2 O3 122.21(15)
O2 C2 N1 128.62(16)
O3 C2 N1 109.14(14)
O3 C4 C5 104.84(12)
O3 C4 H41 110.8
C5 C4 H41 110.8
O3 C4 H42 110.8
C5 C4 H42 110.8
H41 C4 H42 108.9
N1 C5 C6 111.73(13)
N1 C5 C4 100.29(12)
C6 C5 C4 114.93(14)
N1 C5 H5 109.8
C6 C5 H5 109.8
C4 C5 H5 109.8
C7 C6 C5 113.28(14)
C7 C6 C8 111.12(14)
C5 C6 C8 109.84(14)
C7 C6 H6 107.4
C5 C6 H6 107.4
C8 C6 H6 107.4
C6 C7 H71 109.5
C6 C7 H72 109.5
H71 C7 H72 109.5
C6 C7 H73 109.5
H71 C7 H73 109.5
H72 C7 H73 109.5
C6 C8 H81 109.5
C6 C8 H82 109.5
H81 C8 H82 109.5
C6 C8 H83 109.5
H81 C8 H83 109.5
H82 C8 H83 109.5
O9 C9 N1 118.81(14)
O9 C9 C10 122.14(14)
N1 C9 C10 119.00(13)
C9 C10 C15 111.01(13)
C9 C10 C11 107.62(13)
C15 C10 C11 108.71(13)
C9 C10 H10 109.8
C15 C10 H10 109.8
C11 C10 H10 109.8
C12 C11 C10 111.28(15)
C12 C11 H111 109.4
C10 C11 H111 109.4
C12 C11 H112 109.4
C10 C11 H112 109.4
H111 C11 H112 108.0
C11 C12 C13 111.23(14)
C11 C12 H121 109.4
C13 C12 H121 109.4
C11 C12 H122 109.4
C13 C12 H122 109.4
H121 C12 H122 108.0
C12 C13 C14 111.28(15)
C12 C13 H131 109.4
C14 C13 H131 109.4
C12 C13 H132 109.4
C14 C13 H132 109.4
H131 C13 H132 108.0
C15 C14 C13 110.43(15)
C15 C14 H141 109.6
C13 C14 H141 109.6
C15 C14 H142 109.6
C13 C14 H142 109.6
H141 C14 H142 108.1
C14 C15 C10 110.71(13)
C14 C15 S16 111.38(11)
C10 C15 S16 110.08(11)
C14 C15 H15 108.2
C10 C15 H15 108.2
S16 C15 H15 108.2
O17 C17 C18 120.81(15)
O17 C17 S16 122.31(13)
C18 C17 S16 116.88(12)
C23 C18 C19 119.90(15)
C23 C18 C17 123.32(15)
C19 C18 C17 116.72(15)
C20 C19 C18 120.92(16)
C20 C19 H19 119.5
C18 C19 H19 119.5
C19 C20 C21 117.95(15)
C19 C20 H20 121.0
C21 C20 H20 121.0
C20 C21 C22 122.74(16)
C20 C21 N21 118.41(15)
C22 C21 N21 118.86(15)
C21 C22 C23 118.36(16)
C21 C22 H22 120.8
C23 C22 H22 120.8
C18 C23 C22 120.13(16)
C18 C23 H23 119.9
C22 C23 H23 119.9

loop_
_geom_bond_atom_site_label_1
_geom_bond_atom_site_label_2
_geom_bond_distance
S16 C17 1.7688(16)
S16 C15 1.8285(16)
O2 C2 1.204(2)
O3 C2 1.340(2)
O3 C4 1.454(2)
O4 N21 1.225(2)
O5 N21 1.2172(19)
O9 C9 1.2165(19)
O17 C17 1.207(2)
N1 C2 1.389(2)
N1 C9 1.395(2)
N1 C5 1.471(2)
N21 C21 1.475(2)
C4 C5 1.536(2)
C4 H41 0.9900
C4 H42 0.9900
C5 C6 1.527(2)
C5 H5 1.0000
C6 C7 1.526(3)
C6 C8 1.529(2)
C6 H6 1.0000
C7 H71 0.9800
C7 H72 0.9800
C7 H73 0.9800
C8 H81 0.9800
C8 H82 0.9800
C8 H83 0.9800
C9 C10 1.512(2)
C10 C15 1.533(2)
C10 C11 1.540(2)
C10 H10 1.0000
C11 C12 1.519(2)
C11 H111 0.9900
C11 H112 0.9900
C12 C13 1.527(2)
C12 H121 0.9900
C12 H122 0.9900
C13 C14 1.528(3)
C13 H131 0.9900
C13 H132 0.9900
C14 C15 1.524(2)
C14 H141 0.9900
C14 H142 0.9900
C15 H15 1.0000
C17 C18 1.499(2)
C18 C23 1.388(2)
C18 C19 1.390(2)
C19 C20 1.381(2)
C19 H19 0.9500
C20 C21 1.382(2)
C20 H20 0.9500
C21 C22 1.384(2)
C22 C23 1.389(2)
C22 H22 0.9500
C23 H23 0.9500

loop_
_geom_torsion_atom_site_label_1
_geom_torsion_atom_site_label_2
_geom_torsion_atom_site_label_3
_geom_torsion_atom_site_label_4
_geom_torsion
C4 O3 C2 O2 173.70(18)
C4 O3 C2 N1 -7.9(2)
C9 N1 C2 O2 -6.6(3)
C5 N1 C2 O2 172.27(19)
C9 N1 C2 O3 175.12(15)
C5 N1 C2 O3 -6.0(2)
C2 O3 C4 C5 17.78(19)
C2 N1 C5 C6 -106.32(16)
C9 N1 C5 C6 72.69(18)
C2 N1 C5 C4 15.92(18)
C9 N1 C5 C4 -165.07(14)
O3 C4 C5 N1 -19.36(16)
O3 C4 C5 C6 100.59(16)
N1 C5 C6 C7 60.18(18)
C4 C5 C6 C7 -53.22(19)
N1 C5 C6 C8 -174.91(13)
C4 C5 C6 C8 71.68(18)
C2 N1 C9 O9 -176.51(16)
C5 N1 C9 O9 4.7(2)
C2 N1 C9 C10 0.8(3)
C5 N1 C9 C10 -178.00(14)
O9 C9 C10 C15 -31.4(2)
N1 C9 C10 C15 151.38(14)
O9 C9 C10 C11 87.46(18)
N1 C9 C10 C11 -89.77(17)
C9 C10 C11 C12 -178.31(14)
C15 C10 C11 C12 -58.00(18)
C10 C11 C12 C13 56.1(2)
C11 C12 C13 C14 -54.6(2)
C12 C13 C14 C15 55.7(2)
C13 C14 C15 C10 -58.70(19)
C13 C14 C15 S16 178.47(12)
C9 C10 C15 C14 177.46(14)
C11 C10 C15 C14 59.28(18)
C9 C10 C15 S16 -58.96(15)
C11 C10 C15 S16 -177.15(11)
C17 S16 C15 C14 -95.43(12)
C17 S16 C15 C10 141.39(12)
C15 S16 C17 O17 3.98(17)
C15 S16 C17 C18 -175.77(12)
O17 C17 C18 C23 -170.43(17)
S16 C17 C18 C23 9.3(2)
O17 C17 C18 C19 6.9(2)
S16 C17 C18 C19 -173.34(12)
C23 C18 C19 C20 0.8(2)
C17 C18 C19 C20 -176.67(15)
C18 C19 C20 C21 -0.4(2)
C19 C20 C21 C22 -0.3(3)
C19 C20 C21 N21 179.83(15)
O5 N21 C21 C20 -7.3(2)
O4 N21 C21 C20 171.85(16)
O5 N21 C21 C22 172.79(16)
O4 N21 C21 C22 -8.0(2)
C20 C21 C22 C23 0.5(3)
N21 C21 C22 C23 -179.59(15)
C19 C18 C23 C22 -0.5(2)
C17 C18 C23 C22 176.74(16)
C21 C22 C23 C18 -0.1(3)
